data_4115058
loop_
_publ_author_name
'Mikio Yasutake'
'Toru Koga'
'Youichi Sakamoto'
'Shingo Komatsu'
'Ming Zhou'
'Katsuya Sako'
'Hitoshi Tatemitsu'
'Satoru Onaka'
'Yoshio Aso'
'Shinobu Inoue'
'Teruo Shinmyozu'

_publ_section_title
;
 An Alternative Synthetic Route of [35](1,2,3,4,5)Cyclophane, and
 Structural Properties of Multibridged [3n]Cyclophanes and Their
 Charge-Transfer Complexes in the Solid State1
;
_journal_name_full 'Journal of the American Chemical Society'
_journal_page_first 10136
_journal_page_last 10145
_journal_paper_doi 10.1021/ja012363k
_journal_volume 124
_journal_year 2002
_chemical_formula_moiety 'C26 H30 O '
_chemical_formula_sum 'C26 H30 O'
_chemical_formula_weight 358.52
_space_group_IT_number 4
_symmetry_cell_setting monoclinic
_symmetry_Int_Tables_number 4
_symmetry_space_group_name_Hall 'P 2yb'
_symmetry_space_group_name_H-M 'P 1 21 1'
_cell_angle_alpha 90
_cell_angle_beta 97.455(7)
_cell_angle_gamma 90
_cell_formula_units_Z 2
_cell_length_a 9.128(1)
_cell_length_b 7.602(1)
_cell_length_c 13.409(1)
_cell_measurement_reflns_used 5270
_cell_measurement_temperature 93.2
_cell_measurement_theta_max 27.5
_cell_measurement_theta_min 2.2
_cell_volume 922.60(17)
_computing_cell_refinement PROCESS-AUTO
_computing_data_collection PROCESS-AUTO
_computing_data_reduction 'teXsan Ver. 1.10'
_computing_publication_material 'teXsan Ver. 1.10'
_computing_structure_refinement 'teXsan Ver. 1.10'
_computing_structure_solution SHELXS97
_diffrn_measured_fraction_theta_full 0.9943
_diffrn_measured_fraction_theta_max 0.9943
_diffrn_measurement_device_type 'Rigaku RAXIS-RAPID Imaging Plate'
_diffrn_measurement_method \w
_diffrn_radiation_type 'Mo K\a'
_diffrn_radiation_wavelength 0.7107
_diffrn_reflns_av_R_equivalents 0.040
_diffrn_reflns_limit_h_max 11
_diffrn_reflns_limit_h_min 0
_diffrn_reflns_limit_k_max 9
_diffrn_reflns_limit_k_min 0
_diffrn_reflns_limit_l_max 17
_diffrn_reflns_limit_l_min -17
_diffrn_reflns_number 7885
_diffrn_reflns_theta_full 27.48
_diffrn_reflns_theta_max 27.48
_exptl_absorpt_coefficient_mu 0.076
_exptl_absorpt_correction_T_max 0.992
_exptl_absorpt_correction_T_min 0.851
_exptl_absorpt_correction_type multi-scan
_exptl_absorpt_process_details '(Higashi, 1995)'
_exptl_crystal_colour colorless
_exptl_crystal_density_diffrn 1.290
_exptl_crystal_description prism
_exptl_crystal_size_max 0.500
_exptl_crystal_size_mid 0.500
_exptl_crystal_size_min 0.100
_refine_diff_density_max 0.40
_refine_diff_density_min -0.30
_refine_ls_extinction_coef 0.01(2)
_refine_ls_extinction_method 'Zachariasen(1967) type 2 gaussian isotropic'
_refine_ls_goodness_of_fit_ref 1.245
_refine_ls_hydrogen_treatment noref
_refine_ls_number_parameters 244
_refine_ls_number_reflns 1712
_refine_ls_R_factor_gt 0.0417
_refine_ls_shift/su_max 0.0031
_refine_ls_structure_factor_coef F
_refine_ls_weighting_details 'w = 1/[\s^2^(Fo) + 0.00314|Fo|^2^]'
_refine_ls_weighting_scheme calc
_refine_ls_wR_factor_ref 0.0804
_reflns_number_gt 1712
_reflns_number_total 2264
_reflns_threshold_expression F^2^>3.0\s(F^2^)
_cod_data_source_file ja012363k_08.cif
_cod_data_source_block 34CPace-14
_cod_original_cell_volume 922.6(2)
_cod_original_formula_sum 'C26 H30 O '
_cod_database_code 4115058

loop_
_symmetry_equiv_pos_as_xyz
x,y,z
-x,1/2+y,-z

loop_
_atom_site_label
_atom_site_type_symbol
_atom_site_fract_x
_atom_site_fract_y
_atom_site_fract_z
_atom_site_U_iso_or_equiv
_atom_site_adp_type
_atom_site_occupancy
_atom_site_calc_flag
O(1) O 0.2921(3) -0.5090 0.4586(2) 0.0176(8) Uani 1.00 d
C(1) C 0.2554(4) -0.2148(7) 0.3885(3) 0.0111(9) Uani 1.00 d
C(2) C 0.1075(4) -0.1589(7) 0.3790(3) 0.0110(9) Uani 1.00 d
C(3) C 0.0634(4) -0.0174(8) 0.3138(3) 0.0105(9) Uani 1.00 d
C(4) C 0.1705(4) 0.0589(8) 0.2609(3) 0.0111(9) Uani 1.00 d
C(5) C 0.3110(4) -0.0108(8) 0.2595(3) 0.0106(9) Uani 1.00 d
C(6) C 0.3557(4) -0.1520(8) 0.3249(3) 0.0112(9) Uani 1.00 d
C(7) C 0.4942(4) -0.2604(7) 0.3183(3) 0.0121(10) Uani 1.00 d
C(8) C 0.4624(4) -0.4336(8) 0.2581(3) 0.0127(9) Uani 1.00 d
C(9) C 0.3930(4) -0.4129(8) 0.1474(3) 0.013(1) Uani 1.00 d
C(10) C 0.2352(4) -0.3444(8) 0.1301(3) 0.0102(9) Uani 1.00 d
C(11) C 0.1281(4) -0.4201(8) 0.1838(3) 0.0108(9) Uani 1.00 d
C(12) C -0.0146(4) -0.3488(8) 0.1843(3) 0.0105(9) Uani 1.00 d
C(13) C -0.0563(4) -0.2069(8) 0.1184(3) 0.0117(9) Uani 1.00 d
C(14) C 0.0447(4) -0.1438(7) 0.0573(3) 0.0106(9) Uani 1.00 d
C(15) C 0.1917(4) -0.2025(8) 0.0649(3) 0.0116(10) Uani 1.00 d
C(16) C 0.2996(4) -0.0868(8) 0.0156(3) 0.014(1) Uani 1.00 d
C(17) C 0.3342(4) 0.0866(8) 0.0751(3) 0.0128(10) Uani 1.00 d
C(18) C 0.4075(4) 0.0659(8) 0.1849(3) 0.0125(9) Uani 1.00 d
C(19) C -0.0943(4) 0.0533(8) 0.2946(3) 0.0118(9) Uani 1.00 d
C(20) C -0.1620(4) 0.0752(8) 0.1831(3) 0.0129(9) Uani 1.00 d
C(21) C -0.1956(4) -0.0974(7) 0.1225(3) 0.013(1) Uani 1.00 d
C(22) C -0.1147(4) -0.4218(8) 0.2573(3) 0.0124(9) Uani 1.00 d
C(23) C -0.0448(4) -0.4427(8) 0.3679(3) 0.0140(9) Uani 1.00 d
C(24) C -0.0030(4) -0.2709(8) 0.4274(3) 0.0132(10) Uani 1.00 d
C(25) C 0.3111(4) -0.3504(7) 0.4684(3) 0.014(1) Uani 1.00 d
C(26) C 0.3943(5) -0.2716(8) 0.5634(3) 0.018(1) Uani 1.00 d
H(1) H 0.1452 0.1654 0.2249 0.0139 Uiso 1.00 calc
H(2) H 0.5614 -0.1925 0.2867 0.0153 Uiso 1.00 calc
H(3) H 0.5368 -0.2899 0.3848 0.0153 Uiso 1.00 calc
H(4) H 0.5530 -0.4950 0.2587 0.0162 Uiso 1.00 calc
H(5) H 0.3964 -0.5027 0.2916 0.0162 Uiso 1.00 calc
H(6) H 0.4528 -0.3343 0.1158 0.0164 Uiso 1.00 calc
H(7) H 0.3937 -0.5256 0.1162 0.0164 Uiso 1.00 calc
H(8) H 0.1531 -0.5235 0.2216 0.0136 Uiso 1.00 calc
H(9) H 0.0127 -0.0580 0.0081 0.0133 Uiso 1.00 calc
H(10) H 0.3887 -0.1505 0.0137 0.0169 Uiso 1.00 calc
H(11) H 0.2568 -0.0595 -0.0507 0.0169 Uiso 1.00 calc
H(12) H 0.3997 0.1535 0.0400 0.0168 Uiso 1.00 calc
H(13) H 0.2448 0.1487 0.0757 0.0168 Uiso 1.00 calc
H(14) H 0.4395 0.1787 0.2088 0.0162 Uiso 1.00 calc
H(15) H 0.4911 -0.0092 0.1846 0.0162 Uiso 1.00 calc
H(16) H -0.1565 -0.0266 0.3250 0.0148 Uiso 1.00 calc
H(17) H -0.0965 0.1644 0.3260 0.0148 Uiso 1.00 calc
H(18) H -0.2519 0.1385 0.1820 0.0161 Uiso 1.00 calc
H(19) H -0.0943 0.1416 0.1505 0.0161 Uiso 1.00 calc
H(20) H -0.2376 -0.0692 0.0557 0.0160 Uiso 1.00 calc
H(21) H -0.2653 -0.1657 0.1534 0.0160 Uiso 1.00 calc
H(22) H -0.1967 -0.3456 0.2561 0.0156 Uiso 1.00 calc
H(23) H -0.1479 -0.5352 0.2331 0.0156 Uiso 1.00 calc
H(24) H -0.1130 -0.5067 0.4023 0.0164 Uiso 1.00 calc
H(25) H 0.0430 -0.5115 0.3683 0.0164 Uiso 1.00 calc
H(26) H 0.0386 -0.3013 0.4939 0.0160 Uiso 1.00 calc
H(27) H -0.0907 -0.2046 0.4300 0.0160 Uiso 1.00 calc
H(28) H 0.4919 -0.3178 0.5727 0.0210 Uiso 1.00 calc
H(29) H 0.3969 -0.1485 0.5566 0.0210 Uiso 1.00 calc
H(30) H 0.3451 -0.3032 0.6189 0.0210 Uiso 1.00 calc

loop_
_atom_site_aniso_label
_atom_site_aniso_U_11
_atom_site_aniso_U_22
_atom_site_aniso_U_33
_atom_site_aniso_U_12
_atom_site_aniso_U_13
_atom_site_aniso_U_23
O(1) 0.019(2) 0.013(2) 0.020(2) -0.001(1) -0.002(1) 0.003(1)
C(1) 0.014(2) 0.010(2) 0.008(2) -0.002(2) -0.002(1) -0.001(2)
C(2) 0.014(2) 0.011(2) 0.008(2) -0.003(2) .001(1) -0.002(2)
C(3) 0.014(2) 0.010(2) 0.007(2) 0.001(2) 0.000(1) -0.004(2)
C(4) 0.017(2) 0.008(2) 0.008(2) -0.001(2) -0.002(1) -0.001(2)
C(5) 0.011(2) 0.011(2) 0.009(2) -0.005(2) .000(1) -0.002(2)
C(6) 0.011(2) 0.014(2) 0.008(2) 0.001(2) -0.001(1) -0.002(2)
C(7) 0.009(2) 0.015(2) 0.012(2) 0.001(2) 0.000(1) 0.002(2)
C(8) 0.012(2) 0.015(2) 0.011(2) 0.002(2) 0.000(1) -0.003(2)
C(9) 0.012(2) 0.015(2) 0.013(2) 0.002(2) 0.001(1) -0.001(2)
C(10) 0.011(2) 0.010(2) 0.009(2) 0.000(2) 0.000(1) -0.003(2)
C(11) 0.012(2) 0.010(2) 0.009(2) -0.001(2) -0.001(1) -0.001(2)
C(12) 0.012(2) 0.010(2) 0.009(2) -0.001(2) .000(1) -0.001(2)
C(13) 0.013(2) 0.010(2) 0.011(2) -0.001(2) -0.002(1) -0.002(2)
C(14) 0.013(2) 0.011(2) 0.007(2) 0.001(2) -0.001(1) -0.001(2)
C(15) 0.014(2) 0.013(2) 0.007(2) -0.001(2) .000(1) -0.003(2)
C(16) 0.014(2) 0.017(2) 0.010(2) 0.004(2) 0.002(1) 0.002(2)
C(17) 0.013(2) 0.012(2) 0.014(2) 0.000(2) 0.005(1) 0.002(2)
C(18) 0.011(2) 0.014(2) 0.013(2) -0.001(2) 0.002(1) 0.000(2)
C(19) 0.012(2) 0.012(2) 0.012(2) 0.001(2) 0.002(1) 0.000(2)
C(20) 0.012(2) 0.012(2) 0.014(2) 0.002(2) 0.000(1) 0.001(2)
C(21) 0.012(2) 0.015(2) 0.011(2) -0.001(2) -0.001(1) 0.000(2)
C(22) 0.012(2) 0.013(2) 0.013(2) -0.003(2) 0.000(1) 0.000(2)
C(23) 0.014(2) 0.015(2) 0.013(2) -0.004(2) 0.001(1) 0.003(2)
C(24) 0.016(2) 0.014(2) 0.010(2) 0.000(2) 0.001(1) 0.003(2)
C(25) 0.010(2) 0.018(2) 0.013(2) 0.001(2) 0.002(2) 0.000(2)
C(26) 0.021(2) 0.017(2) 0.014(2) 0.001(2) -0.003(2) 0.001(2)

loop_
_atom_type_symbol
_atom_type_description
_atom_type_scat_dispersion_real
_atom_type_scat_dispersion_imag
_atom_type_scat_source
C C 0.003 0.002
;International Tables for Crystallography
(1992, Vol. C, Tables 4.2.6.8 and 6.1.1.1)
;
H H 0.000 0.000
;International Tables for Crystallography
(1992, Vol. C, Table 6.1.1.2)
;
O O 0.011 0.006
;International Tables for Crystallography
(1992, Vol. C, Tables 4.2.6.8 and 6.1.1.1)
;

loop_
_geom_angle_atom_site_label_1
_geom_angle_atom_site_label_2
_geom_angle_atom_site_label_3
_geom_angle
_geom_angle_site_symmetry_2
_geom_angle_site_symmetry_3
_geom_angle_publ_flag
C(2) C(1) C(6) 122.2(4) 1_555 1_555 yes
C(2) C(1) C(25) 119.8(4) 1_555 1_555 yes
C(6) C(1) C(25) 118.0(3) 1_555 1_555 yes
C(1) C(2) C(3) 118.7(4) 1_555 1_555 yes
C(1) C(2) C(24) 118.2(4) 1_555 1_555 yes
C(3) C(2) C(24) 122.4(3) 1_555 1_555 yes
C(2) C(3) C(4) 117.8(3) 1_555 1_555 yes
C(2) C(3) C(19) 124.0(4) 1_555 1_555 yes
C(4) C(3) C(19) 118.2(4) 1_555 1_555 yes
C(3) C(4) C(5) 123.6(4) 1_555 1_555 yes
C(4) C(5) C(6) 118.3(4) 1_555 1_555 yes
C(4) C(5) C(18) 118.3(4) 1_555 1_555 yes
C(6) C(5) C(18) 123.4(4) 1_555 1_555 yes
C(1) C(6) C(5) 118.3(3) 1_555 1_555 yes
C(1) C(6) C(7) 117.4(4) 1_555 1_555 yes
C(5) C(6) C(7) 123.5(3) 1_555 1_555 yes
C(6) C(7) C(8) 112.9(3) 1_555 1_555 yes
C(7) C(8) C(9) 116.0(4) 1_555 1_555 yes
C(8) C(9) C(10) 116.3(3) 1_555 1_555 yes
C(9) C(10) C(11) 119.3(4) 1_555 1_555 yes
C(9) C(10) C(15) 122.7(4) 1_555 1_555 yes
C(11) C(10) C(15) 118.0(3) 1_555 1_555 yes
C(10) C(11) C(12) 123.2(4) 1_555 1_555 yes
C(11) C(12) C(13) 117.6(4) 1_555 1_555 yes
C(11) C(12) C(22) 119.5(4) 1_555 1_555 yes
C(13) C(12) C(22) 122.9(3) 1_555 1_555 yes
C(12) C(13) C(14) 119.0(3) 1_555 1_555 yes
C(12) C(13) C(21) 123.4(3) 1_555 1_555 yes
C(14) C(13) C(21) 116.8(4) 1_555 1_555 yes
C(13) C(14) C(15) 123.1(4) 1_555 1_555 yes
C(10) C(15) C(14) 118.5(4) 1_555 1_555 yes
C(10) C(15) C(16) 124.1(3) 1_555 1_555 yes
C(14) C(15) C(16) 116.6(4) 1_555 1_555 yes
C(15) C(16) C(17) 111.4(3) 1_555 1_555 yes
C(16) C(17) C(18) 115.9(4) 1_555 1_555 yes
C(5) C(18) C(17) 116.5(3) 1_555 1_555 yes
C(3) C(19) C(20) 116.7(3) 1_555 1_555 yes
C(19) C(20) C(21) 116.2(4) 1_555 1_555 yes
C(13) C(21) C(20) 111.7(3) 1_555 1_555 yes
C(12) C(22) C(23) 116.5(3) 1_555 1_555 yes
C(22) C(23) C(24) 116.7(4) 1_555 1_555 yes
C(2) C(24) C(23) 112.5(3) 1_555 1_555 yes
O(1) C(25) C(1) 124.2(4) 1_555 1_555 yes
O(1) C(25) C(26) 121.8(4) 1_555 1_555 yes
C(1) C(25) C(26) 114.0(4) 1_555 1_555 yes

loop_
_geom_bond_atom_site_label_1
_geom_bond_atom_site_label_2
_geom_bond_distance
_geom_bond_publ_flag
O(1) C(25) 1.223(6) yes
C(1) C(2) 1.405(5) yes
C(1) C(6) 1.413(5) yes
C(1) C(25) 1.525(6) yes
C(2) C(3) 1.412(6) yes
C(2) C(24) 1.528(6) yes
C(3) C(4) 1.405(6) yes
C(3) C(19) 1.527(5) yes
C(4) C(5) 1.390(6) yes
C(5) C(6) 1.412(6) yes
C(5) C(18) 1.531(5) yes
C(6) C(7) 1.521(5) yes
C(7) C(8) 1.552(6) yes
C(8) C(9) 1.545(5) yes
C(9) C(10) 1.521(5) yes
C(10) C(11) 1.410(5) yes
C(10) C(15) 1.413(6) yes
C(11) C(12) 1.411(5) yes
C(12) C(13) 1.415(6) yes
C(12) C(22) 1.527(5) yes
C(13) C(14) 1.395(5) yes
C(13) C(21) 1.526(6) yes
C(14) C(15) 1.405(5) yes
C(15) C(16) 1.533(6) yes
C(16) C(17) 1.552(6) yes
C(17) C(18) 1.545(5) yes
C(19) C(20) 1.551(5) yes
C(20) C(21) 1.553(6) yes
C(22) C(23) 1.546(5) yes
C(23) C(24) 1.552(6) yes
C(25) C(26) 1.519(6) yes

loop_
_geom_contact_atom_site_label_1
_geom_contact_atom_site_label_2
_geom_contact_distance
_geom_contact_site_symmetry_2
O(1) C(26) 3.534(6) 2_646

loop_
_geom_torsion_atom_site_label_1
_geom_torsion_atom_site_label_2
_geom_torsion_atom_site_label_3
_geom_torsion_atom_site_label_4
_geom_torsion
_geom_torsion_site_symmetry_1
_geom_torsion_site_symmetry_2
_geom_torsion_site_symmetry_3
_geom_torsion_site_symmetry_4
_geom_torsion_publ_flag
O(1) C(25) C(1) C(2) 81.0(5) 1_555 1_555 1_555 1_555 yes
O(1) C(25) C(1) C(6) -97.8(5) 1_555 1_555 1_555 1_555 yes
C(1) C(2) C(3) C(4) 0.7(6) 1_555 1_555 1_555 1_555 yes
C(1) C(2) C(3) C(19) 178.4(4) 1_555 1_555 1_555 1_555 yes
C(1) C(2) C(24) C(23) -74.3(4) 1_555 1_555 1_555 1_555 yes
C(1) C(6) C(5) C(4) -0.2(6) 1_555 1_555 1_555 1_555 yes
C(1) C(6) C(5) C(18) -178.3(4) 1_555 1_555 1_555 1_555 yes
C(1) C(6) C(7) C(8) 72.7(4) 1_555 1_555 1_555 1_555 yes
C(2) C(1) C(6) C(5) 9.1(6) 1_555 1_555 1_555 1_555 yes
C(2) C(1) C(6) C(7) -160.7(4) 1_555 1_555 1_555 1_555 yes
C(2) C(1) C(25) C(26) -99.0(4) 1_555 1_555 1_555 1_555 yes
C(2) C(3) C(4) C(5) 8.4(6) 1_555 1_555 1_555 1_555 yes
C(2) C(3) C(19) C(20) -129.8(4) 1_555 1_555 1_555 1_555 yes
C(2) C(24) C(23) C(22) -59.0(4) 1_555 1_555 1_555 1_555 yes
C(3) C(2) C(1) C(6) -9.3(6) 1_555 1_555 1_555 1_555 yes
C(3) C(2) C(1) C(25) 171.9(4) 1_555 1_555 1_555 1_555 yes
C(3) C(2) C(24) C(23) 96.4(5) 1_555 1_555 1_555 1_555 yes
C(3) C(4) C(5) C(6) -8.6(6) 1_555 1_555 1_555 1_555 yes
C(3) C(4) C(5) C(18) 169.6(4) 1_555 1_555 1_555 1_555 yes
C(3) C(19) C(20) C(21) 68.9(5) 1_555 1_555 1_555 1_555 yes
C(4) C(3) C(2) C(24) -170.0(4) 1_555 1_555 1_555 1_555 yes
C(4) C(3) C(19) C(20) 48.0(6) 1_555 1_555 1_555 1_555 yes
C(4) C(5) C(6) C(7) 169.0(4) 1_555 1_555 1_555 1_555 yes
C(4) C(5) C(18) C(17) -48.3(6) 1_555 1_555 1_555 1_555 yes
C(5) C(4) C(3) C(19) -169.5(4) 1_555 1_555 1_555 1_555 yes
C(5) C(6) C(1) C(25) -172.1(4) 1_555 1_555 1_555 1_555 yes
C(5) C(6) C(7) C(8) -96.6(5) 1_555 1_555 1_555 1_555 yes
C(5) C(18) C(17) C(16) -69.7(5) 1_555 1_555 1_555 1_555 yes
C(6) C(1) C(2) C(24) 161.7(4) 1_555 1_555 1_555 1_555 yes
C(6) C(1) C(25) C(26) 82.2(5) 1_555 1_555 1_555 1_555 yes
C(6) C(5) C(18) C(17) 129.8(4) 1_555 1_555 1_555 1_555 yes
C(6) C(7) C(8) C(9) 60.3(4) 1_555 1_555 1_555 1_555 yes
C(7) C(6) C(1) C(25) 18.0(5) 1_555 1_555 1_555 1_555 yes
C(7) C(6) C(5) C(18) -9.1(6) 1_555 1_555 1_555 1_555 yes
C(7) C(8) C(9) C(10) -68.4(5) 1_555 1_555 1_555 1_555 yes
C(8) C(9) C(10) C(11) -48.0(6) 1_555 1_555 1_555 1_555 yes
C(8) C(9) C(10) C(15) 129.6(4) 1_555 1_555 1_555 1_555 yes
C(9) C(10) C(11) C(12) 170.2(4) 1_555 1_555 1_555 1_555 yes
C(9) C(10) C(15) C(14) -177.3(4) 1_555 1_555 1_555 1_555 yes
C(9) C(10) C(15) C(16) -8.4(6) 1_555 1_555 1_555 1_555 yes
C(10) C(11) C(12) C(13) 7.5(6) 1_555 1_555 1_555 1_555 yes
C(10) C(11) C(12) C(22) -170.3(4) 1_555 1_555 1_555 1_555 yes
C(10) C(15) C(14) C(13) 6.7(6) 1_555 1_555 1_555 1_555 yes
C(10) C(15) C(16) C(17) -97.8(5) 1_555 1_555 1_555 1_555 yes
C(11) C(10) C(15) C(14) 0.3(6) 1_555 1_555 1_555 1_555 yes
C(11) C(10) C(15) C(16) 169.1(4) 1_555 1_555 1_555 1_555 yes
C(11) C(12) C(13) C(14) -0.5(6) 1_555 1_555 1_555 1_555 yes
C(11) C(12) C(13) C(21) -169.7(4) 1_555 1_555 1_555 1_555 yes
C(11) C(12) C(22) C(23) 48.0(6) 1_555 1_555 1_555 1_555 yes
C(12) C(11) C(10) C(15) -7.4(6) 1_555 1_555 1_555 1_555 yes
C(12) C(13) C(14) C(15) -6.6(6) 1_555 1_555 1_555 1_555 yes
C(12) C(13) C(21) C(20) 97.0(4) 1_555 1_555 1_555 1_555 yes
C(12) C(22) C(23) C(24) 67.6(5) 1_555 1_555 1_555 1_555 yes
C(13) C(12) C(22) C(23) -129.7(4) 1_555 1_555 1_555 1_555 yes
C(13) C(14) C(15) C(16) -163.0(4) 1_555 1_555 1_555 1_555 yes
C(13) C(21) C(20) C(19) -60.0(4) 1_555 1_555 1_555 1_555 yes
C(14) C(13) C(12) C(22) 177.3(4) 1_555 1_555 1_555 1_555 yes
C(14) C(13) C(21) C(20) -72.4(4) 1_555 1_555 1_555 1_555 yes
C(14) C(15) C(16) C(17) 71.3(4) 1_555 1_555 1_555 1_555 yes
C(15) C(14) C(13) C(21) 163.4(4) 1_555 1_555 1_555 1_555 yes
C(15) C(16) C(17) C(18) 61.0(4) 1_555 1_555 1_555 1_555 yes
C(19) C(3) C(2) C(24) 7.8(6) 1_555 1_555 1_555 1_555 yes
C(21) C(13) C(12) C(22) 8.0(6) 1_555 1_555 1_555 1_555 yes
C(24) C(2) C(1) C(25) -17.0(6) 1_555 1_555 1_555 1_555 yes

loop_
_cod_related_entry_id
_cod_related_entry_database
_cod_related_entry_code
1 ChemSpider 9591924
